data_7052026
loop_
_publ_author_name
'Dean, Pamela M.'
'Pringle, Jennifer M.'
'Forsyth, Craig M.'
'Scott, Janet L.'
'MacFarlane, Douglas R.'

_publ_section_title
;
 Interactions in bisamide ionic liquids---insights from a Hirshfeld
 surface analysis of their crystalline states
;
_journal_issue 12
_journal_name_full 'New Journal of Chemistry'
_journal_page_first 2121
_journal_paper_doi 10.1039/b809606f
_journal_volume 32
_journal_year 2008
_chemical_formula_moiety 'C6 H11 N2, C2 H6 N O4 S2'
_chemical_formula_sum 'C8 H17 N3 O4 S2'
_chemical_formula_weight 283.37
_chemical_name_common '[C2mim][NMes2]'
_chemical_name_systematic
;
3-ethyl-1-methylimidazolium bis(methanesulfonyl)amide
;
_space_group_IT_number 4
_symmetry_cell_setting monoclinic
_symmetry_space_group_name_Hall 'P 2yb'
_symmetry_space_group_name_H-M 'P 1 21 1'
_atom_sites_solution_hydrogens geom
_atom_sites_solution_primary direct
_atom_sites_solution_secondary difmap
_audit_creation_method SHELXL-97
_cell_angle_alpha 90.00
_cell_angle_beta 106.172(2)
_cell_angle_gamma 90.00
_cell_formula_units_Z 2
_cell_length_a 6.2135(2)
_cell_length_b 13.7443(4)
_cell_length_c 7.8355(2)
_cell_measurement_reflns_used 6102
_cell_measurement_temperature 123(2)
_cell_measurement_theta_max 26.37
_cell_measurement_theta_min 2.87
_cell_volume 642.67(3)
_computing_cell_refinement 'Bruker Apex II V 1.0 (Bruker ASX, 2005)'
_computing_data_collection 'Bruker Apex II V 1.0 (Bruker ASX, 2005)'
_computing_data_reduction 'Bruker Apex II V 1.0 (Bruker ASX, 2005)'
_computing_molecular_graphics 'Pov-ray for windows, version 3.1'
_computing_publication_material 'Microsoft Office'
_computing_structure_refinement 'SHELXL-97 (Sheldrick, 1997)'
_computing_structure_solution 'SHELXS-97 (Sheldrick, 1990)'
_diffrn_ambient_temperature 123(2)
_diffrn_measured_fraction_theta_full 1.000
_diffrn_measured_fraction_theta_max 1.000
_diffrn_measurement_device_type 'Bruker X8 APEX KAPPA CCD'
_diffrn_measurement_method '0.5 deg frames in phi and omega'
_diffrn_radiation_monochromator graphite
_diffrn_radiation_source 'fine-focus sealed tube'
_diffrn_radiation_type MoK\a
_diffrn_radiation_wavelength 0.71073
_diffrn_reflns_av_R_equivalents 0.0274
_diffrn_reflns_av_sigmaI/netI 0.0255
_diffrn_reflns_limit_h_max 8
_diffrn_reflns_limit_h_min -8
_diffrn_reflns_limit_k_max 17
_diffrn_reflns_limit_k_min -17
_diffrn_reflns_limit_l_max 10
_diffrn_reflns_limit_l_min -9
_diffrn_reflns_number 9724
_diffrn_reflns_theta_full 27.50
_diffrn_reflns_theta_max 27.50
_diffrn_reflns_theta_min 2.71
_diffrn_standards_number 0
_exptl_absorpt_coefficient_mu 0.422
_exptl_absorpt_correction_T_max 0.9204
_exptl_absorpt_correction_T_min 0.8839
_exptl_absorpt_correction_type multi-scan
_exptl_absorpt_process_details 'sadabs (Bruker AXS, 2005)'
_exptl_crystal_colour colourless
_exptl_crystal_density_diffrn 1.464
_exptl_crystal_density_method 'not measured'
_exptl_crystal_description anhedral
_exptl_crystal_F_000 300
_exptl_crystal_size_max 0.30
_exptl_crystal_size_mid 0.25
_exptl_crystal_size_min 0.20
_refine_diff_density_max 0.210
_refine_diff_density_min -0.250
_refine_diff_density_rms 0.047
_refine_ls_abs_structure_details 'Flack H D (1983), Acta Cryst. A39, 876-881'
_refine_ls_abs_structure_Flack 0.00(5)
_refine_ls_extinction_method none
_refine_ls_goodness_of_fit_ref 1.099
_refine_ls_hydrogen_treatment constr
_refine_ls_matrix_type full
_refine_ls_number_parameters 158
_refine_ls_number_reflns 2931
_refine_ls_number_restraints 1
_refine_ls_restrained_S_all 1.098
_refine_ls_R_factor_all 0.0256
_refine_ls_R_factor_gt 0.0248
_refine_ls_shift/su_max 0.001
_refine_ls_shift/su_mean 0.000
_refine_ls_structure_factor_coef Fsqd
_refine_ls_weighting_details 'calc w=1/[\s^2^(Fo^2^)+(0.0337P)^2^+0.0820P] where P=(Fo^2^+2Fc^2^)/3'
_refine_ls_weighting_scheme calc
_refine_ls_wR_factor_gt 0.0614
_refine_ls_wR_factor_ref 0.0620
_reflns_number_gt 2863
_reflns_number_total 2931
_reflns_threshold_expression >2sigma(I)
_cod_data_source_file b809606f.txt
_cod_data_source_block emimmes2
_cod_depositor_comments
;
The following automatic conversions were performed:
'_symmetry_cell_setting' value 'Monoclinic' changed to 'monoclinic'
according to '/home/saulius/struct/CIF-dictionaries/cif_core.dic'
dictionary named 'cif_core.dic' version 2.4.1 from 2010-06-29.

Automatic conversion script
Id: cif_fix_enum 1527 2010-12-29 10:47:43Z saulius 
;
_cod_original_sg_symbol_H-M P2(1)
_cod_database_code 7052026

loop_
_symmetry_equiv_pos_as_xyz
'x, y, z'
'-x, y+1/2, -z'

loop_
_atom_site_label
_atom_site_type_symbol
_atom_site_fract_x
_atom_site_fract_y
_atom_site_fract_z
_atom_site_U_iso_or_equiv
_atom_site_adp_type
_atom_site_occupancy
_atom_site_symmetry_multiplicity
_atom_site_calc_flag
_atom_site_refinement_flags
_atom_site_disorder_assembly
_atom_site_disorder_group
N1 N 0.0935(2) 0.92014(9) 0.86882(18) 0.0159(3) Uani 1 1 d . . .
C1 C 0.1794(3) 0.95465(12) 1.0325(2) 0.0200(3) Uani 1 1 d . . .
H1 H 0.3270 0.9431 1.1058 0.024 Uiso 1 1 calc R . .
N2 N 0.0255(3) 1.00751(10) 1.07607(19) 0.0247(3) Uani 1 1 d . . .
C2 C -0.1233(3) 0.95273(12) 0.8055(2) 0.0201(3) Uani 1 1 d . . .
H2 H -0.2235 0.9396 0.6921 0.024 Uiso 1 1 calc R . .
C3 C -0.1666(3) 1.00745(13) 0.9366(2) 0.0252(4) Uani 1 1 d . . .
H3 H -0.3033 1.0395 0.9327 0.030 Uiso 1 1 calc R . .
C4 C 0.0600(5) 1.05749(17) 1.2480(3) 0.0423(6) Uani 1 1 d . . .
H4B H 0.0244 1.1274 1.2260 0.051 Uiso 1 1 calc R . .
H4A H 0.2200 1.0523 1.3156 0.051 Uiso 1 1 calc R . .
C5 C -0.0788(4) 1.01732(15) 1.3567(3) 0.0340(4) Uani 1 1 d . . .
H5B H -0.2377 1.0262 1.2941 0.051 Uiso 1 1 calc R . .
H5C H -0.0441 1.0514 1.4711 0.051 Uiso 1 1 calc R . .
H5A H -0.0467 0.9478 1.3772 0.051 Uiso 1 1 calc R . .
C6 C 0.2189(3) 0.86464(13) 0.7695(2) 0.0235(4) Uani 1 1 d . . .
H6B H 0.2863 0.9094 0.7016 0.035 Uiso 1 1 calc R . .
H6C H 0.1174 0.8200 0.6878 0.035 Uiso 1 1 calc R . .
H6A H 0.3374 0.8273 0.8524 0.035 Uiso 1 1 calc R . .
S1A S 0.64806(6) 0.68670(3) 0.12377(5) 0.01589(9) Uani 1 1 d . . .
O1A O 0.7152(2) 0.60359(8) 0.23911(16) 0.0253(3) Uani 1 1 d . . .
N1A N 0.4938(2) 0.76154(10) 0.19132(17) 0.0177(3) Uani 1 1 d . . .
C1A C 0.8925(3) 0.75154(13) 0.1217(3) 0.0244(4) Uani 1 1 d . . .
H1AA H 0.9972 0.7078 0.0864 0.037 Uiso 1 1 calc R . .
H1AB H 0.9633 0.7774 0.2407 0.037 Uiso 1 1 calc R . .
H1AC H 0.8529 0.8054 0.0369 0.037 Uiso 1 1 calc R . .
S2A S 0.54271(7) 0.78144(3) 0.39899(5) 0.01972(10) Uani 1 1 d . . .
O2A O 0.5334(2) 0.66394(9) -0.05867(16) 0.0251(3) Uani 1 1 d . . .
C2A C 0.4182(3) 0.68534(16) 0.4865(2) 0.0271(3) Uani 1 1 d . . .
H2AA H 0.4451 0.6946 0.6147 0.041 Uiso 1 1 calc R . .
H2AB H 0.4839 0.6234 0.4645 0.041 Uiso 1 1 calc R . .
H2AC H 0.2566 0.6846 0.4289 0.041 Uiso 1 1 calc R . .
O3A O 0.7784(2) 0.78028(11) 0.49303(15) 0.0287(3) Uani 1 1 d . . .
O4A O 0.4239(2) 0.86959(9) 0.41686(18) 0.0325(3) Uani 1 1 d . . .

loop_
_atom_site_aniso_label
_atom_site_aniso_U_11
_atom_site_aniso_U_22
_atom_site_aniso_U_33
_atom_site_aniso_U_23
_atom_site_aniso_U_13
_atom_site_aniso_U_12
N1 0.0181(6) 0.0160(6) 0.0141(6) 0.0010(5) 0.0054(5) 0.0003(5)
C1 0.0221(8) 0.0225(8) 0.0158(8) -0.0007(6) 0.0058(6) -0.0070(6)
N2 0.0365(8) 0.0199(7) 0.0222(7) -0.0062(6) 0.0156(7) -0.0073(6)
C2 0.0190(8) 0.0215(8) 0.0192(8) 0.0043(6) 0.0045(6) 0.0034(6)
C3 0.0284(9) 0.0219(8) 0.0291(9) 0.0037(7) 0.0144(7) 0.0054(7)
C4 0.0686(15) 0.0340(11) 0.0332(11) -0.0213(9) 0.0290(11) -0.0217(10)
C5 0.0468(12) 0.0363(11) 0.0210(9) -0.0030(8) 0.0130(9) 0.0004(9)
C6 0.0229(8) 0.0274(9) 0.0214(9) -0.0039(7) 0.0083(7) 0.0051(7)
S1A 0.01805(17) 0.01499(16) 0.01463(18) -0.00023(15) 0.00456(13) -0.00031(14)
O1A 0.0360(7) 0.0171(6) 0.0233(6) 0.0039(5) 0.0093(5) 0.0050(5)
N1A 0.0178(6) 0.0212(7) 0.0141(7) 0.0015(5) 0.0049(5) 0.0028(5)
C1A 0.0188(7) 0.0247(8) 0.0318(10) -0.0015(7) 0.0107(7) -0.0031(6)
S2A 0.0232(2) 0.02203(19) 0.01401(18) -0.00160(15) 0.00535(15) 0.00071(15)
O2A 0.0297(7) 0.0285(7) 0.0159(6) -0.0046(5) 0.0045(5) -0.0022(5)
C2A 0.0313(9) 0.0338(9) 0.0178(8) 0.0062(8) 0.0095(7) -0.0018(8)
O3A 0.0250(6) 0.0378(7) 0.0192(6) -0.0055(6) -0.0004(5) -0.0053(6)
O4A 0.0478(8) 0.0295(7) 0.0252(7) -0.0015(6) 0.0184(6) 0.0098(6)

loop_
_atom_type_symbol
_atom_type_description
_atom_type_scat_dispersion_real
_atom_type_scat_dispersion_imag
_atom_type_scat_source
C C 0.0033 0.0016 'International Tables Vol C Tables 4.2.6.8 and 6.1.1.4'
H H 0.0000 0.0000 'International Tables Vol C Tables 4.2.6.8 and 6.1.1.4'
N N 0.0061 0.0033 'International Tables Vol C Tables 4.2.6.8 and 6.1.1.4'
O O 0.0106 0.0060 'International Tables Vol C Tables 4.2.6.8 and 6.1.1.4'
S S 0.1246 0.1234 'International Tables Vol C Tables 4.2.6.8 and 6.1.1.4'

loop_
_geom_angle_atom_site_label_1
_geom_angle_atom_site_label_2
_geom_angle_atom_site_label_3
_geom_angle
_geom_angle_site_symmetry_1
_geom_angle_site_symmetry_3
_geom_angle_publ_flag
C1 N1 C2 108.72(14) . . ?
C1 N1 C6 124.70(15) . . ?
C2 N1 C6 126.35(14) . . ?
N2 C1 N1 108.69(15) . . ?
N2 C1 H1 125.7 . . ?
N1 C1 H1 125.7 . . ?
C1 N2 C3 108.99(14) . . ?
C1 N2 C4 124.19(18) . . ?
C3 N2 C4 126.82(18) . . ?
C3 C2 N1 106.74(15) . . ?
C3 C2 H2 126.6 . . ?
N1 C2 H2 126.6 . . ?
C2 C3 N2 106.85(15) . . ?
C2 C3 H3 126.6 . . ?
N2 C3 H3 126.6 . . ?
N2 C4 C5 113.17(17) . . ?
N2 C4 H4B 108.9 . . ?
C5 C4 H4B 108.9 . . ?
N2 C4 H4A 108.9 . . ?
C5 C4 H4A 108.9 . . ?
H4B C4 H4A 107.8 . . ?
C4 C5 H5B 109.5 . . ?
C4 C5 H5C 109.5 . . ?
H5B C5 H5C 109.5 . . ?
C4 C5 H5A 109.5 . . ?
H5B C5 H5A 109.5 . . ?
H5C C5 H5A 109.5 . . ?
N1 C6 H6B 109.5 . . ?
N1 C6 H6C 109.5 . . ?
H6B C6 H6C 109.5 . . ?
N1 C6 H6A 109.5 . . ?
H6B C6 H6A 109.5 . . ?
H6C C6 H6A 109.5 . . ?
O2A S1A O1A 115.17(8) . . ?
O2A S1A N1A 107.00(7) . . ?
O1A S1A N1A 113.48(7) . . ?
O2A S1A C1A 106.81(8) . . ?
O1A S1A C1A 107.80(8) . . ?
N1A S1A C1A 106.02(8) . . ?
S2A N1A S1A 119.24(8) . . ?
S1A C1A H1AA 109.5 . . ?
S1A C1A H1AB 109.5 . . ?
H1AA C1A H1AB 109.5 . . ?
S1A C1A H1AC 109.5 . . ?
H1AA C1A H1AC 109.5 . . ?
H1AB C1A H1AC 109.5 . . ?
O3A S2A O4A 115.61(9) . . ?
O3A S2A N1A 113.39(7) . . ?
O4A S2A N1A 106.58(8) . . ?
O3A S2A C2A 106.59(8) . . ?
O4A S2A C2A 107.41(9) . . ?
N1A S2A C2A 106.79(8) . . ?
S2A C2A H2AA 109.5 . . ?
S2A C2A H2AB 109.5 . . ?
H2AA C2A H2AB 109.5 . . ?
S2A C2A H2AC 109.5 . . ?
H2AA C2A H2AC 109.5 . . ?
H2AB C2A H2AC 109.5 . . ?

loop_
_geom_bond_atom_site_label_1
_geom_bond_atom_site_label_2
_geom_bond_distance
_geom_bond_site_symmetry_2
_geom_bond_publ_flag
N1 C1 1.332(2) . ?
N1 C2 1.374(2) . ?
N1 C6 1.461(2) . ?
C1 N2 1.319(2) . ?
C1 H1 0.9500 . ?
N2 C3 1.376(2) . ?
N2 C4 1.474(2) . ?
C2 C3 1.359(2) . ?
C2 H2 0.9500 . ?
C3 H3 0.9500 . ?
C4 C5 1.478(3) . ?
C4 H4B 0.9900 . ?
C4 H4A 0.9900 . ?
C5 H5B 0.9800 . ?
C5 H5C 0.9800 . ?
C5 H5A 0.9800 . ?
C6 H6B 0.9800 . ?
C6 H6C 0.9800 . ?
C6 H6A 0.9800 . ?
S1A O2A 1.4427(12) . ?
S1A O1A 1.4442(12) . ?
S1A N1A 1.5938(14) . ?
S1A C1A 1.7651(17) . ?
N1A S2A 1.5935(14) . ?
C1A H1AA 0.9800 . ?
C1A H1AB 0.9800 . ?
C1A H1AC 0.9800 . ?
S2A O3A 1.4447(13) . ?
S2A O4A 1.4456(13) . ?
S2A C2A 1.763(2) . ?
C2A H2AA 0.9800 . ?
C2A H2AB 0.9800 . ?
C2A H2AC 0.9800 . ?

loop_
_geom_torsion_atom_site_label_1
_geom_torsion_atom_site_label_2
_geom_torsion_atom_site_label_3
_geom_torsion_atom_site_label_4
_geom_torsion
_geom_torsion_site_symmetry_1
_geom_torsion_site_symmetry_2
_geom_torsion_site_symmetry_3
_geom_torsion_site_symmetry_4
_geom_torsion_publ_flag
C2 N1 C1 N2 0.27(18) . . . . ?
C6 N1 C1 N2 175.02(15) . . . . ?
N1 C1 N2 C3 0.04(19) . . . . ?
N1 C1 N2 C4 179.98(16) . . . . ?
C1 N1 C2 C3 -0.47(18) . . . . ?
C6 N1 C2 C3 -175.12(15) . . . . ?
N1 C2 C3 N2 0.48(19) . . . . ?
C1 N2 C3 C2 -0.33(19) . . . . ?
C4 N2 C3 C2 179.73(17) . . . . ?
C1 N2 C4 C5 -113.5(2) . . . . ?
C3 N2 C4 C5 66.4(3) . . . . ?
O2A S1A N1A S2A 165.34(9) . . . . ?
O1A S1A N1A S2A 37.19(12) . . . . ?
C1A S1A N1A S2A -80.93(11) . . . . ?
S1A N1A S2A O3A 35.77(12) . . . . ?
S1A N1A S2A O4A 164.09(9) . . . . ?
S1A N1A S2A C2A -81.33(11) . . . . ?
